data_7038565
loop_
_publ_author_name
'M\"akel\"a, T'
'Rissanen, K.'

_publ_section_title
;
 Ion pair complexes and anion binding in the solution of a ditopic
 receptor.
;
_journal_issue 15
_journal_name_full 'Dalton transactions (Cambridge, England : 2003)'
_journal_page_first 6481
_journal_page_last 6490
_journal_paper_doi 10.1039/c6dt00414h
_journal_volume 45
_journal_year 2016
_chemical_formula_moiety 'C30 H33 N7 Na O11, O, Br'
_chemical_formula_sum 'C30 H33 Br N7 Na O12'
_chemical_formula_weight 786.53
_chemical_name_systematic
;
 ?
;
_space_group_crystal_system triclinic
_space_group_IT_number 2
_space_group_name_Hall '-P 1'
_space_group_name_H-M_alt 'P -1'
_symmetry_space_group_name_Hall '-P 1'
_symmetry_space_group_name_H-M 'P -1'
_atom_sites_solution_hydrogens geom
_atom_sites_solution_primary direct
_audit_creation_date 2015-08-26
_audit_creation_method
;
Olex2 1.2
(compiled 2014.06.27 svn.r2953 for OlexSys, GUI svn.r4855)
;
_audit_update_record
;
2015-09-17 deposited with the CCDC.
2016-02-24 downloaded from the CCDC.
;
_cell_angle_alpha 72.838(3)
_cell_angle_beta 87.307(2)
_cell_angle_gamma 87.437(2)
_cell_formula_units_Z 2
_cell_length_a 9.4682(3)
_cell_length_b 12.1247(3)
_cell_length_c 16.1742(5)
_cell_measurement_reflns_used 8343
_cell_measurement_temperature 123.01(10)
_cell_measurement_theta_max 76.1310
_cell_measurement_theta_min 4.6650
_cell_volume 1771.22(9)
_computing_cell_refinement
;
CrysAlisPro, Agilent Technologies,
Version 1.171.36.28 (release 01-02-2013 CrysAlis171 .NET)
(compiled Feb  1 2013,16:14:44)
;
_computing_data_collection
;
CrysAlisPro, Agilent Technologies,
Version 1.171.36.28 (release 01-02-2013 CrysAlis171 .NET)
(compiled Feb  1 2013,16:14:44)
;
_computing_data_reduction
;
CrysAlisPro, Agilent Technologies,
Version 1.171.36.28 (release 01-02-2013 CrysAlis171 .NET)
(compiled Feb  1 2013,16:14:44)
;
_computing_molecular_graphics 'Olex2 (Dolomanov et al., 2009)'
_computing_publication_material 'Olex2 (Dolomanov et al., 2009)'
_computing_structure_refinement 'ShelXL (Sheldrick, 2008)'
_computing_structure_solution 'XS (Sheldrick, 2008)'
_diffrn_ambient_temperature 123.01(10)
_diffrn_detector_area_resol_mean 5.1977
_diffrn_measured_fraction_theta_full 0.987
_diffrn_measured_fraction_theta_max 0.987
_diffrn_measurement_details
;
  1 omega -113.00  -21.00   1.0000    1.0000
omega____ theta____ kappa____ phi______ frames
    -      -41.6176  -57.0000  -90.0000 92

  2 omega   57.00   90.00   1.0000    1.0000
omega____ theta____ kappa____ phi______ frames
    -       41.6176 -125.0000 -120.0000 33

  3 omega  -82.00   18.00   1.0000    3.0000
omega____ theta____ kappa____ phi______ frames
    -      -55.5000   77.0000   60.0000 100

  4 omega  -24.00   16.00   1.0000    3.0000
omega____ theta____ kappa____ phi______ frames
    -      -55.5000   45.0000 -120.0000 40

  5 omega  -48.00   21.00   1.0000    3.0000
omega____ theta____ kappa____ phi______ frames
    -      -55.5000   30.0000 -150.0000 69

  6 omega   36.00  116.00   1.0000    3.0000
omega____ theta____ kappa____ phi______ frames
    -      112.0000 -111.0000 -120.0000 80

  7 omega   45.00   88.00   1.0000    3.0000
omega____ theta____ kappa____ phi______ frames
    -      112.0000  -30.0000   30.0000 43

  8 omega   47.00   98.00   1.0000    3.0000
omega____ theta____ kappa____ phi______ frames
    -      112.0000  -45.0000 -180.0000 51

  9 omega  117.00  145.00   1.0000    3.0000
omega____ theta____ kappa____ phi______ frames
    -      112.0000  -77.0000  -90.0000 28

 10 omega   36.00  104.00   1.0000    3.0000
omega____ theta____ kappa____ phi______ frames
    -      112.0000  -77.0000  -90.0000 68

 11 omega   40.00   99.00   1.0000    3.0000
omega____ theta____ kappa____ phi______ frames
    -      112.0000  -45.0000   90.0000 59

 12 omega   82.00  178.00   1.0000    3.0000
omega____ theta____ kappa____ phi______ frames
    -      112.0000   15.0000   60.0000 96

 13 omega   32.00  108.00   1.0000    3.0000
omega____ theta____ kappa____ phi______ frames
    -      112.0000  -94.0000    0.0000 76

 14 omega   29.00  109.00   1.0000    3.0000
omega____ theta____ kappa____ phi______ frames
    -      112.0000  -94.0000   90.0000 80

 15 omega   59.00  178.00   1.0000    3.0000
omega____ theta____ kappa____ phi______ frames
    -      112.0000   15.0000    0.0000 119
;
_diffrn_measurement_device_type 'SuperNova, Dual, Cu at zero, Atlas'
_diffrn_measurement_method '\w scans'
_diffrn_orient_matrix_UB_11 0.0724280000
_diffrn_orient_matrix_UB_12 -0.0062516000
_diffrn_orient_matrix_UB_13 0.0846600000
_diffrn_orient_matrix_UB_21 -0.1327709000
_diffrn_orient_matrix_UB_22 -0.0537226000
_diffrn_orient_matrix_UB_23 0.0525605000
_diffrn_orient_matrix_UB_31 0.0607192000
_diffrn_orient_matrix_UB_32 -0.1215617000
_diffrn_orient_matrix_UB_33 0.0044702000
_diffrn_radiation_monochromator mirror
_diffrn_radiation_type CuK\a
_diffrn_radiation_wavelength 1.54184
_diffrn_reflns_av_R_equivalents 0.0184
_diffrn_reflns_av_unetI/netI 0.0250
_diffrn_reflns_Laue_measured_fraction_full 0.967
_diffrn_reflns_Laue_measured_fraction_max 0.987
_diffrn_reflns_limit_h_max 11
_diffrn_reflns_limit_h_min -11
_diffrn_reflns_limit_k_max 7
_diffrn_reflns_limit_k_min -15
_diffrn_reflns_limit_l_max 15
_diffrn_reflns_limit_l_min -20
_diffrn_reflns_number 11524
_diffrn_reflns_point_group_measured_fraction_full 0.967
_diffrn_reflns_point_group_measured_fraction_max 0.987
_diffrn_reflns_theta_full 67.684
_diffrn_reflns_theta_max 66.747
_diffrn_reflns_theta_min 5.573
_diffrn_source 'SuperNova (Cu) X-ray Source'
_exptl_absorpt_coefficient_mu 2.317
_exptl_absorpt_correction_T_max 0.906
_exptl_absorpt_correction_T_min 0.642
_exptl_absorpt_correction_type analytical
_exptl_absorpt_process_details
;
CrysAlisPro, Agilent Technologies,
Version 1.171.36.28 (release 01-02-2013 CrysAlis171 .NET)
(compiled Feb  1 2013,16:14:44)
Analytical numeric absorption correction using a multifaceted crystal
            model based on expressions derived by R.C. Clark & J.S. Reid.
(Clark, R. C. & Reid, J. S. (1995). Acta Cryst. A51, 887-897)
;
_exptl_crystal_colour yellow
_exptl_crystal_colour_primary yellow
_exptl_crystal_density_diffrn 1.475
_exptl_crystal_description plate
_exptl_crystal_F_000 808
_exptl_crystal_size_max 0.362
_exptl_crystal_size_mid 0.2158
_exptl_crystal_size_min 0.0476
_refine_diff_density_max 0.569
_refine_diff_density_min -0.430
_refine_diff_density_rms 0.055
_refine_ls_extinction_method none
_refine_ls_goodness_of_fit_ref 1.033
_refine_ls_hydrogen_treatment constr
_refine_ls_matrix_type full
_refine_ls_number_parameters 476
_refine_ls_number_reflns 6209
_refine_ls_number_restraints 6
_refine_ls_restrained_S_all 1.039
_refine_ls_R_factor_all 0.0324
_refine_ls_R_factor_gt 0.0309
_refine_ls_shift/su_max 0.001
_refine_ls_shift/su_mean 0.000
_refine_ls_structure_factor_coef Fsqd
_refine_ls_weighting_details 'w=1/[\s^2^(Fo^2^)+(0.0454P)^2^+1.2094P] where P=(Fo^2^+2Fc^2^)/3'
_refine_ls_weighting_scheme calc
_refine_ls_wR_factor_gt 0.0828
_refine_ls_wR_factor_ref 0.0843
_reflns_Friedel_coverage 0.000
_reflns_number_gt 5905
_reflns_number_total 6209
_reflns_threshold_expression 'I > 2\s(I)'
_cod_data_source_file c6dt00414h2.cif
_cod_data_source_block tcy-053_nabr_190713_abs2
_cod_depositor_comments 'Adding full bibliography for 7038560--7038573.cif.'
_cod_original_cell_volume 1771.21(9)
_cod_database_code 7038565
_shelxl_version_number 2013-4
_chemical_oxdiff_formula 'C28 H28 N6 O11 Na1 Br1'
_shelx_space_group_comment
;
The symmetry employed for this shelxl refinement is uniquely defined
by the following loop, which should always be used as a source of
symmetry information in preference to the above space-group names.
They are only intended as comments.
;
_reflns_odcompleteness_completeness 98.38
_reflns_odcompleteness_iscentric 1
_reflns_odcompleteness_theta 69.95
_olex2_refinement_description
;
1. Fixed Uiso
 At 1.2 times of:
  All C(H) groups, All C(H,H) groups, All C(H,H,H,H) groups, All N(H) groups
 At 1.5 times of:
  All C(H,H,H) groups
2. Restrained distances
 C27-O10A
 1.43 with sigma of 0.01
 O10B-C27
 1.43 with sigma of 0.01
 O10A-C26A
 1.43 with sigma of 0.01
 O10B-C26B
 1.43 with sigma of 0.01
 C25-C26A
 1.5 with sigma of 0.01
 C26B-C25
 1.5 with sigma of 0.01
3. Uiso/Uaniso restraints and constraints
Uanis(O10B) = Uanis(O10A)
Uanis(C26B) = Uanis(C26A)
4. Others
 Fixed Sof: O10A(0.9) O10B(0.1) H25A(0.8) H25B(0.8) H25C(0.2) H25D(0.2)
 C26A(0.8) H26A(0.8) H26B(0.8) C26B(0.2) H26C(0.2) H26D(0.2) H27A(0.9)
 H27B(0.9) H27C(0.1) H27D(0.1) O12(0.6) O13(0.4)
5.a Secondary CH2 refined with riding coordinates:
 C21(H21A,H21B), C22(H22A,H22B), C23(H23A,H23B), C24(H24A,H24B), C25(H25A,
 H25B), C25(H25C,H25D), C26A(H26A,H26B), C26B(H26C,H26D), C27(H27A,H27B),
 C27(H27C,H27D), C28(H28A,H28B)
5.b Aromatic/amide H refined with riding coordinates:
 N1(H1), N2(H2), N3(H3), N4(H4), C4(H4A), C5(H5), C7(H7), C8(H8), C10(H10),
 C11(H11), C13(H13), C14(H14), C17(H17), C20(H20)
5.c Idealised Me refined as rotating group:
 C30(H30A,H30B,H30C)
;
_olex2_date_sample_data_collection 19.7.2013
_olex2_submission_special_instructions 'No special instructions were received'

loop_
_space_group_symop_operation_xyz
'x, y, z'
'-x, -y, -z'

loop_
_atom_site_label
_atom_site_type_symbol
_atom_site_fract_x
_atom_site_fract_y
_atom_site_fract_z
_atom_site_U_iso_or_equiv
_atom_site_adp_type
_atom_site_occupancy
_atom_site_site_symmetry_order
_atom_site_calc_flag
_atom_site_refinement_flags_posn
_atom_site_refinement_flags_occupancy
_atom_site_disorder_assembly
_atom_site_disorder_group
Na1 Na 0.37011(8) 1.14477(6) 0.29137(5) 0.02286(16) Uani 1 1 d . . . .
O1 O 1.02447(14) 0.84118(12) 0.23865(8) 0.0254(3) Uani 1 1 d . . . .
O2 O 0.70949(17) 0.72734(12) 0.63827(9) 0.0315(3) Uani 1 1 d . . . .
O3 O 1.71702(17) 0.82107(16) 0.09134(11) 0.0415(4) Uani 1 1 d . . . .
O4 O 1.78759(18) 0.66813(17) 0.18853(15) 0.0569(5) Uani 1 1 d . . . .
O5 O 0.64932(18) 0.39211(17) 1.05162(10) 0.0455(4) Uani 1 1 d . . . .
O6 O 0.8452(2) 0.29626(19) 1.05446(11) 0.0596(6) Uani 1 1 d . . . .
O7 O 0.55082(13) 1.01803(11) 0.25319(8) 0.0219(3) Uani 1 1 d . . . .
O8 O 0.43685(15) 1.20683(11) 0.13800(9) 0.0264(3) Uani 1 1 d . . . .
O9 O 0.15741(16) 1.18525(13) 0.19906(10) 0.0335(3) Uani 1 1 d . . . .
O10A O 0.15948(16) 1.01425(13) 0.35372(10) 0.0270(3) Uani 0.9 1 d D P A 1
O10B O 0.1436(13) 1.0885(8) 0.3938(8) 0.0270(3) Uani 0.1 1 d D P A 2
O11 O 0.41985(14) 0.96659(12) 0.40259(9) 0.0269(3) Uani 1 1 d . . . .
N1 N 0.94867(17) 0.75859(14) 0.37954(10) 0.0240(3) Uani 1 1 d . . . .
H1 H 0.9745 0.7098 0.4272 0.029 Uiso 1 1 calc R . . .
N2 N 1.17461(17) 0.72365(14) 0.33810(10) 0.0225(3) Uani 1 1 d . . . .
H2 H 1.1756 0.6779 0.3901 0.027 Uiso 1 1 calc R . . .
N3 N 0.77940(17) 0.66752(13) 0.52099(10) 0.0220(3) Uani 1 1 d . . . .
H3 H 0.8224 0.6128 0.5050 0.026 Uiso 1 1 calc R . . .
N4 N 0.82616(17) 0.55219(14) 0.65619(10) 0.0231(3) Uani 1 1 d . . . .
H4 H 0.8812 0.5140 0.6300 0.028 Uiso 1 1 calc R . . .
N5 N 1.69767(18) 0.74223(16) 0.15890(13) 0.0326(4) Uani 1 1 d . . . .
N6 N 0.75345(19) 0.36266(16) 1.01498(11) 0.0313(4) Uani 1 1 d . . . .
N7 N 0.6075(2) 1.22944(19) 0.31147(14) 0.0424(5) Uani 1 1 d . . . .
C1 C 1.0468(2) 0.78038(16) 0.31223(12) 0.0209(4) Uani 1 1 d . . . .
C2 C 0.7659(2) 0.65522(16) 0.60696(12) 0.0226(4) Uani 1 1 d . . . .
C3 C 1.30151(19) 0.73158(16) 0.29027(12) 0.0211(4) Uani 1 1 d . . . .
C4 C 1.3185(2) 0.80026(17) 0.20434(13) 0.0257(4) Uani 1 1 d . . . .
H4A H 1.2422 0.8436 0.1758 0.031 Uiso 1 1 calc R . . .
C5 C 1.4487(2) 0.80322(18) 0.16244(13) 0.0270(4) Uani 1 1 d . . . .
H5 H 1.4611 0.8495 0.1056 0.032 Uiso 1 1 calc R . . .
C6 C 1.5612(2) 0.73734(17) 0.20482(14) 0.0259(4) Uani 1 1 d . . . .
C7 C 1.5472(2) 0.66745(17) 0.28954(13) 0.0263(4) Uani 1 1 d . . . .
H7 H 1.6235 0.6228 0.3170 0.032 Uiso 1 1 calc R . . .
C8 C 1.4173(2) 0.66562(17) 0.33221(13) 0.0245(4) Uani 1 1 d . . . .
H8 H 1.4063 0.6202 0.3894 0.029 Uiso 1 1 calc R . . .
C9 C 0.80389(19) 0.50602(15) 0.74525(12) 0.0198(4) Uani 1 1 d . . . .
C10 C 0.6758(2) 0.52286(16) 0.78757(12) 0.0228(4) Uani 1 1 d . . . .
H10 H 0.6026 0.5673 0.7562 0.027 Uiso 1 1 calc R . . .
C11 C 0.6583(2) 0.47340(16) 0.87582(12) 0.0231(4) Uani 1 1 d . . . .
H11 H 0.5738 0.4844 0.9045 0.028 Uiso 1 1 calc R . . .
C12 C 0.7689(2) 0.40683(16) 0.92127(12) 0.0230(4) Uani 1 1 d . . . .
C13 C 0.8939(2) 0.38519(16) 0.87995(12) 0.0242(4) Uani 1 1 d . . . .
H13 H 0.9653 0.3381 0.9111 0.029 Uiso 1 1 calc R . . .
C14 C 0.9106(2) 0.43464(16) 0.79188(12) 0.0220(4) Uani 1 1 d . . . .
H14 H 0.9937 0.4203 0.7632 0.026 Uiso 1 1 calc R . . .
C15 C 0.8109(2) 0.80633(16) 0.38010(12) 0.0203(4) Uani 1 1 d . . . .
C16 C 0.7272(2) 0.76479(15) 0.45540(12) 0.0205(4) Uani 1 1 d . . . .
C17 C 0.5955(2) 0.81601(16) 0.46471(12) 0.0222(4) Uani 1 1 d . . . .
H17 H 0.5420 0.7895 0.5160 0.027 Uiso 1 1 calc R . . .
C18 C 0.5441(2) 0.90603(16) 0.39800(12) 0.0214(4) Uani 1 1 d . . . .
C19 C 0.6208(2) 0.93993(15) 0.31869(12) 0.0199(4) Uani 1 1 d . . . .
C20 C 0.75482(19) 0.89317(16) 0.31039(12) 0.0201(4) Uani 1 1 d . . . .
H20 H 0.8075 0.9192 0.2588 0.024 Uiso 1 1 calc R . . .
C21 C 0.6239(2) 1.06430(18) 0.17166(12) 0.0254(4) Uani 1 1 d . . . .
H21A H 0.6740 1.0031 0.1538 0.030 Uiso 1 1 calc R . . .
H21B H 0.6917 1.1200 0.1757 0.030 Uiso 1 1 calc R . . .
C22 C 0.5131(2) 1.12175(18) 0.10782(12) 0.0277(4) Uani 1 1 d . . . .
H22A H 0.5577 1.1576 0.0516 0.033 Uiso 1 1 calc R . . .
H22B H 0.4489 1.0647 0.1017 0.033 Uiso 1 1 calc R . . .
C23 C 0.3216(2) 1.25943(18) 0.08448(14) 0.0320(5) Uani 1 1 d . . . .
H23A H 0.3475 1.2651 0.0247 0.038 Uiso 1 1 calc R . . .
H23B H 0.3033 1.3371 0.0885 0.038 Uiso 1 1 calc R . . .
C24 C 0.1905(2) 1.1920(2) 0.11058(15) 0.0351(5) Uani 1 1 d . . . .
H24A H 0.1132 1.2301 0.0744 0.042 Uiso 1 1 calc R . . .
H24B H 0.2059 1.1151 0.1044 0.042 Uiso 1 1 calc R . . .
C25 C 0.0359(2) 1.1188(2) 0.23278(16) 0.0391(5) Uani 1 1 d D . . .
H25A H 0.0377 1.0512 0.2123 0.047 Uiso 0.8 1 calc R P B 1
H25B H -0.0492 1.1645 0.2128 0.047 Uiso 0.8 1 calc R P B 1
H25C H 0.0451 1.0423 0.2252 0.047 Uiso 0.2 1 calc R P C 2
H25D H -0.0501 1.1572 0.2068 0.047 Uiso 0.2 1 calc R P C 2
C26A C 0.0352(4) 1.0827(2) 0.3283(2) 0.0312(8) Uani 0.8 1 d D P A 1
H26A H 0.0337 1.1498 0.3494 0.037 Uiso 0.8 1 calc R P A 1
H26B H -0.0479 1.0384 0.3520 0.037 Uiso 0.8 1 calc R P A 1
C26B C 0.0410(19) 1.1144(16) 0.3277(7) 0.0312(8) Uani 0.2 1 d D P A 2
H26C H 0.0051 1.1907 0.3274 0.037 Uiso 0.2 1 calc R P A 2
H26D H -0.0346 1.0630 0.3545 0.037 Uiso 0.2 1 calc R P A 2
C27 C 0.1792(2) 0.98128(19) 0.44409(13) 0.0313(5) Uani 1 1 d D . . .
H27A H 0.0987 0.9389 0.4749 0.038 Uiso 0.9 1 calc R P A 1
H27B H 0.1880 1.0492 0.4633 0.038 Uiso 0.9 1 calc R P A 1
H27C H 0.1145 0.9329 0.4269 0.038 Uiso 0.1 1 calc R P A 2
H27D H 0.1452 0.9825 0.5013 0.038 Uiso 0.1 1 calc R P A 2
C28 C 0.3108(2) 0.90704(17) 0.46208(12) 0.0236(4) Uani 1 1 d . . . .
H28A H 0.3376 0.8948 0.5213 0.028 Uiso 1 1 calc R . . .
H28B H 0.2960 0.8325 0.4536 0.028 Uiso 1 1 calc R . . .
C29 C 0.6895(2) 1.29641(19) 0.28184(14) 0.0324(5) Uani 1 1 d . . . .
C30 C 0.7951(3) 1.3824(2) 0.24378(16) 0.0506(7) Uani 1 1 d . . . .
H30A H 0.8467 1.3619 0.1976 0.076 Uiso 1 1 calc GR . . .
H30B H 0.8593 1.3853 0.2873 0.076 Uiso 1 1 calc GR . . .
H30C H 0.7489 1.4568 0.2214 0.076 Uiso 1 1 calc GR . . .
O12 O 1.0660(5) 0.9664(3) 0.0054(2) 0.0690(12) Uani 0.6 1 d . P . .
Br1 Br 1.15651(2) 0.56986(2) 0.54750(2) 0.02594(8) Uani 1 1 d . . . .
O13 O 0.8029(6) 1.0833(5) -0.0097(3) 0.0720(18) Uani 0.4 1 d . P . .

loop_
_atom_site_aniso_label
_atom_site_aniso_U_11
_atom_site_aniso_U_22
_atom_site_aniso_U_33
_atom_site_aniso_U_23
_atom_site_aniso_U_13
_atom_site_aniso_U_12
Na1 0.0238(4) 0.0224(4) 0.0224(4) -0.0072(3) -0.0018(3) 0.0041(3)
O1 0.0236(7) 0.0293(7) 0.0205(7) -0.0043(6) -0.0004(5) 0.0081(5)
O2 0.0479(9) 0.0258(7) 0.0200(7) -0.0076(6) -0.0019(6) 0.0130(6)
O3 0.0325(8) 0.0575(11) 0.0369(9) -0.0182(8) 0.0093(7) -0.0083(7)
O4 0.0225(8) 0.0540(11) 0.0852(15) -0.0103(10) 0.0098(9) 0.0117(8)
O5 0.0358(9) 0.0695(12) 0.0235(8) -0.0038(8) 0.0073(7) 0.0046(8)
O6 0.0510(11) 0.0830(14) 0.0258(8) 0.0093(9) -0.0029(8) 0.0272(10)
O7 0.0224(7) 0.0241(7) 0.0152(6) -0.0005(5) 0.0007(5) 0.0053(5)
O8 0.0324(7) 0.0243(7) 0.0220(7) -0.0057(5) -0.0087(6) 0.0045(6)
O9 0.0307(8) 0.0299(7) 0.0397(8) -0.0088(6) -0.0102(6) -0.0004(6)
O10A 0.0208(7) 0.0319(8) 0.0276(8) -0.0081(6) -0.0071(6) 0.0078(6)
O10B 0.0208(7) 0.0319(8) 0.0276(8) -0.0081(6) -0.0071(6) 0.0078(6)
O11 0.0238(7) 0.0265(7) 0.0238(7) 0.0000(5) 0.0060(5) 0.0091(5)
N1 0.0201(8) 0.0280(8) 0.0202(8) -0.0023(6) -0.0013(6) 0.0056(6)
N2 0.0212(8) 0.0262(8) 0.0180(7) -0.0039(6) -0.0009(6) 0.0048(6)
N3 0.0274(8) 0.0206(8) 0.0169(7) -0.0048(6) -0.0013(6) 0.0083(6)
N4 0.0266(8) 0.0229(8) 0.0179(8) -0.0049(6) 0.0003(6) 0.0087(6)
N5 0.0226(9) 0.0388(10) 0.0420(11) -0.0212(9) 0.0032(8) -0.0033(8)
N6 0.0307(9) 0.0364(10) 0.0214(8) -0.0004(7) -0.0011(7) -0.0003(8)
N7 0.0418(11) 0.0499(12) 0.0406(11) -0.0198(10) 0.0004(9) -0.0129(10)
C1 0.0204(9) 0.0216(9) 0.0213(9) -0.0080(7) 0.0003(7) 0.0028(7)
C2 0.0263(10) 0.0211(9) 0.0191(9) -0.0046(7) -0.0017(7) 0.0039(7)
C3 0.0188(9) 0.0230(9) 0.0238(9) -0.0107(7) -0.0020(7) 0.0013(7)
C4 0.0242(10) 0.0291(10) 0.0235(10) -0.0078(8) -0.0027(8) 0.0051(8)
C5 0.0275(10) 0.0292(10) 0.0251(10) -0.0095(8) 0.0007(8) 0.0007(8)
C6 0.0184(9) 0.0295(10) 0.0351(11) -0.0178(9) 0.0013(8) -0.0017(7)
C7 0.0196(9) 0.0285(10) 0.0330(11) -0.0121(8) -0.0069(8) 0.0029(8)
C8 0.0237(10) 0.0269(10) 0.0241(9) -0.0087(8) -0.0053(8) 0.0019(8)
C9 0.0226(9) 0.0181(8) 0.0183(9) -0.0048(7) -0.0022(7) 0.0009(7)
C10 0.0208(9) 0.0237(9) 0.0230(9) -0.0057(8) -0.0043(7) 0.0051(7)
C11 0.0207(9) 0.0241(9) 0.0240(10) -0.0068(8) 0.0014(7) -0.0001(7)
C12 0.0244(9) 0.0239(9) 0.0186(9) -0.0027(7) -0.0016(7) -0.0019(7)
C13 0.0220(9) 0.0241(9) 0.0237(10) -0.0025(8) -0.0061(7) 0.0033(7)
C14 0.0183(9) 0.0231(9) 0.0240(9) -0.0063(8) -0.0012(7) 0.0022(7)
C15 0.0203(9) 0.0216(9) 0.0202(9) -0.0084(7) -0.0005(7) 0.0024(7)
C16 0.0246(9) 0.0198(9) 0.0172(9) -0.0057(7) -0.0023(7) 0.0032(7)
C17 0.0251(9) 0.0233(9) 0.0166(9) -0.0042(7) 0.0018(7) 0.0033(7)
C18 0.0207(9) 0.0220(9) 0.0207(9) -0.0063(7) 0.0020(7) 0.0042(7)
C19 0.0230(9) 0.0190(8) 0.0173(9) -0.0050(7) -0.0022(7) 0.0024(7)
C20 0.0205(9) 0.0222(9) 0.0170(8) -0.0050(7) 0.0009(7) 0.0000(7)
C21 0.0266(10) 0.0300(10) 0.0166(9) -0.0033(8) 0.0030(7) 0.0028(8)
C22 0.0342(11) 0.0297(10) 0.0179(9) -0.0056(8) -0.0023(8) 0.0037(8)
C23 0.0428(12) 0.0257(10) 0.0261(10) -0.0048(8) -0.0138(9) 0.0090(9)
C24 0.0368(12) 0.0348(11) 0.0368(12) -0.0142(9) -0.0182(10) 0.0097(9)
C25 0.0283(11) 0.0321(11) 0.0532(15) -0.0052(10) -0.0156(10) 0.0023(9)
C26A 0.0208(11) 0.019(2) 0.0504(14) -0.0044(13) -0.0090(10) 0.0014(14)
C26B 0.0208(11) 0.019(2) 0.0504(14) -0.0044(13) -0.0090(10) 0.0014(14)
C27 0.0252(10) 0.0382(11) 0.0270(10) -0.0060(9) 0.0030(8) 0.0066(9)
C28 0.0219(9) 0.0276(10) 0.0190(9) -0.0041(7) 0.0024(7) -0.0002(8)
C29 0.0374(12) 0.0359(11) 0.0274(11) -0.0140(9) -0.0051(9) -0.0033(10)
C30 0.0749(19) 0.0483(15) 0.0314(12) -0.0135(11) 0.0066(12) -0.0290(14)
O12 0.139(4) 0.0367(17) 0.0328(16) -0.0111(13) -0.0308(19) 0.0177(18)
Br1 0.02747(12) 0.02913(12) 0.02180(12) -0.00858(8) -0.00445(8) 0.00399(8)
O13 0.077(4) 0.080(4) 0.032(2) 0.018(2) 0.014(2) 0.038(3)

loop_
_atom_type_symbol
_atom_type_description
_atom_type_scat_dispersion_real
_atom_type_scat_dispersion_imag
_atom_type_scat_source
C C 0.0181 0.0091 'International Tables Vol C Tables 4.2.6.8 and 6.1.1.4'
H H 0.0000 0.0000 'International Tables Vol C Tables 4.2.6.8 and 6.1.1.4'
Br Br -0.6763 1.2805 'International Tables Vol C Tables 4.2.6.8 and 6.1.1.4'
N N 0.0311 0.0180 'International Tables Vol C Tables 4.2.6.8 and 6.1.1.4'
Na Na 0.1353 0.1239 'International Tables Vol C Tables 4.2.6.8 and 6.1.1.4'
O O 0.0492 0.0322 'International Tables Vol C Tables 4.2.6.8 and 6.1.1.4'

loop_
_exptl_crystal_face_index_h
_exptl_crystal_face_index_k
_exptl_crystal_face_index_l
_exptl_crystal_face_perp_dist
_exptl_oxdiff_crystal_face_indexfrac_h
_exptl_oxdiff_crystal_face_indexfrac_k
_exptl_oxdiff_crystal_face_indexfrac_l
_exptl_oxdiff_crystal_face_x
_exptl_oxdiff_crystal_face_y
_exptl_oxdiff_crystal_face_z
0 -8 -2 0.1047 -0.0000 -8.0000 -2.0000 -0.1193 0.3247 0.9636
5 -4 -1 0.1350 5.0000 -4.0000 -1.0000 0.3025 -0.5015 0.7854
1 0 -10 0.0361 1.0000 -0.0000 -10.0000 -0.7742 -0.6584 0.0160
-1 0 10 0.0115 -1.0000 0.0000 10.0000 0.7742 0.6584 -0.0160
0 -6 -9 0.0916 0.0000 -6.0000 -9.0000 -0.7244 -0.1507 0.6891
2 -7 -5 0.1130 2.0000 -7.0000 -5.0000 -0.2347 -0.1523 0.9500
-1 -2 -10 0.0674 -1.0000 -2.0000 -10.0000 -0.9065 -0.2854 0.1377
-2 0 -10 0.0800 -2.0000 -0.0000 -10.0000 -0.9915 -0.2601 -0.1661
0 2 -9 0.0482 0.0000 2.0000 -9.0000 -0.7744 -0.5805 -0.2834
-1 8 3 0.1022 -1.0000 8.0000 3.0000 0.1315 -0.1393 -1.0198
-5 -5 -3 0.1333 -5.0000 -5.0000 -3.0000 -0.5849 0.7748 0.2908
-3 6 1 0.1169 -3.0000 6.0000 1.0000 -0.1701 0.1285 -0.9071
2 7 3 0.1188 2.0000 7.0000 3.0000 0.3551 -0.4839 -0.7161
5 5 2 0.1638 5.0000 5.0000 2.0000 0.5002 -0.8273 -0.2953
2 2 10 0.0869 2.0000 2.0000 10.0000 0.9790 0.1526 -0.0770

loop_
_geom_angle_atom_site_label_1
_geom_angle_atom_site_label_2
_geom_angle_atom_site_label_3
_geom_angle
_geom_angle_site_symmetry_1
_geom_angle_site_symmetry_3
O2 Na1 O7 152.83(6) 2_676 .
O2 Na1 O8 121.49(6) 2_676 .
O2 Na1 O9 91.51(6) 2_676 .
O2 Na1 O10A 90.99(6) 2_676 .
O2 Na1 O10B 63.4(3) 2_676 .
O2 Na1 O11 105.86(6) 2_676 .
O2 Na1 N7 80.24(7) 2_676 .
O7 Na1 O8 67.70(5) . .
O7 Na1 O9 115.04(5) . .
O7 Na1 O10A 104.97(5) . .
O7 Na1 O10B 128.5(2) . .
O7 Na1 N7 75.06(6) . .
O8 Na1 O9 68.39(5) . .
O8 Na1 O10A 123.05(6) . .
O8 Na1 O10B 140.0(2) . .
O8 Na1 N7 84.90(6) . .
O9 Na1 O10A 65.12(5) . .
O9 Na1 O10B 71.8(2) . .
O9 Na1 N7 142.53(7) . .
O10A Na1 N7 150.46(7) . .
O11 Na1 O7 64.45(5) . .
O11 Na1 O8 131.10(5) . .
O11 Na1 O9 125.13(6) . .
O11 Na1 O10A 63.00(5) . .
O11 Na1 O10B 70.94(18) . .
O11 Na1 N7 92.16(7) . .
N7 Na1 O10B 132.1(3) . .
C2 O2 Na1 172.18(14) . 2_676
C19 O7 Na1 118.27(11) . .
C19 O7 C21 118.86(14) . .
C21 O7 Na1 115.61(11) . .
C22 O8 Na1 114.51(11) . .
C22 O8 C23 112.70(15) . .
C23 O8 Na1 113.04(12) . .
C24 O9 Na1 113.27(12) . .
C25 O9 Na1 116.88(12) . .
C25 O9 C24 112.56(17) . .
C26A O10A Na1 106.75(15) . .
C26A O10A C27 113.61(19) . .
C27 O10A Na1 103.09(12) . .
C26B O10B Na1 97.5(10) . .
C27 O10B Na1 102.5(7) . .
C27 O10B C26B 125.0(12) . .
C18 O11 Na1 119.62(11) . .
C18 O11 C28 117.00(15) . .
C28 O11 Na1 121.70(11) . .
C1 N1 C15 127.81(16) . .
C1 N2 C3 127.88(16) . .
C2 N3 C16 124.38(15) . .
C2 N4 C9 124.55(16) . .
O3 N5 C6 118.62(18) . .
O4 N5 O3 122.79(19) . .
O4 N5 C6 118.6(2) . .
O5 N6 O6 122.18(18) . .
O5 N6 C12 119.15(17) . .
O6 N6 C12 118.67(18) . .
C29 N7 Na1 146.20(19) . .
O1 C1 N1 124.57(17) . .
O1 C1 N2 124.30(17) . .
N1 C1 N2 111.12(16) . .
O2 C2 N3 124.46(17) . .
O2 C2 N4 123.27(17) . .
N3 C2 N4 112.25(16) . .
N2 C3 C4 123.73(17) . .
N2 C3 C8 116.73(17) . .
C4 C3 C8 119.53(18) . .
C5 C4 C3 119.53(18) . .
C4 C5 C6 120.00(19) . .
C5 C6 N5 118.77(19) . .
C5 C6 C7 121.75(19) . .
C7 C6 N5 119.47(18) . .
C8 C7 C6 118.43(18) . .
C7 C8 C3 120.74(19) . .
N4 C9 C10 122.23(16) . .
N4 C9 C14 117.90(17) . .
C14 C9 C10 119.74(17) . .
C11 C10 C9 119.91(17) . .
C10 C11 C12 119.05(18) . .
C11 C12 N6 118.56(17) . .
C13 C12 N6 119.60(17) . .
C13 C12 C11 121.80(17) . .
C14 C13 C12 118.82(17) . .
C13 C14 C9 120.57(18) . .
C16 C15 N1 117.16(16) . .
C16 C15 C20 119.02(17) . .
C20 C15 N1 123.82(17) . .
C15 C16 N3 118.01(16) . .
C17 C16 N3 121.31(17) . .
C17 C16 C15 120.67(17) . .
C18 C17 C16 120.01(17) . .
O11 C18 C17 124.47(17) . .
O11 C18 C19 115.95(16) . .
C17 C18 C19 119.58(17) . .
O7 C19 C18 114.68(16) . .
O7 C19 C20 124.90(17) . .
C20 C19 C18 120.40(17) . .
C19 C20 C15 119.77(17) . .
O7 C21 C22 106.51(16) . .
O8 C22 C21 109.05(16) . .
O8 C23 C24 111.70(17) . .
O9 C24 C23 107.17(17) . .
O9 C25 C26A 109.6(2) . .
O9 C25 C26B 99.8(7) . .
O10A C26A C25 107.3(3) . .
O10B C26B C25 137.7(14) . .
O10A C27 C28 108.01(16) . .
O10B C27 C28 136.6(6) . .
O11 C28 C27 107.06(16) . .
N7 C29 C30 179.9(4) . .
O13 O12 O12 172.6(5) 2_775 2_775

loop_
_geom_bond_atom_site_label_1
_geom_bond_atom_site_label_2
_geom_bond_distance
_geom_bond_site_symmetry_2
Na1 O2 2.2636(15) 2_676
Na1 O7 2.4281(14) .
Na1 O8 2.4315(15) .
Na1 O9 2.5074(16) .
Na1 O10A 2.5788(18) .
Na1 O10B 2.635(14) .
Na1 O11 2.4126(15) .
Na1 N7 2.585(2) .
O1 C1 1.223(2) .
O2 Na1 2.2636(15) 2_676
O2 C2 1.225(2) .
O3 N5 1.234(3) .
O4 N5 1.215(3) .
O5 N6 1.220(2) .
O6 N6 1.224(2) .
O7 C19 1.370(2) .
O7 C21 1.430(2) .
O8 C22 1.422(2) .
O8 C23 1.431(2) .
O9 C24 1.430(3) .
O9 C25 1.426(3) .
O10A C26A 1.414(4) .
O10A C27 1.416(3) .
O10B C26B 1.435(9) .
O10B C27 1.352(8) .
O11 C18 1.369(2) .
O11 C28 1.441(2) .
N1 C1 1.370(2) .
N1 C15 1.404(2) .
N2 C1 1.384(2) .
N2 C3 1.389(2) .
N3 C2 1.354(2) .
N3 C16 1.421(2) .
N4 C2 1.383(2) .
N4 C9 1.392(2) .
N5 C6 1.454(3) .
N6 C12 1.453(2) .
N7 C29 1.133(3) .
C3 C4 1.400(3) .
C3 C8 1.405(3) .
C4 C5 1.376(3) .
C5 C6 1.383(3) .
C6 C7 1.386(3) .
C7 C8 1.379(3) .
C9 C10 1.401(3) .
C9 C14 1.395(3) .
C10 C11 1.381(3) .
C11 C12 1.391(3) .
C12 C13 1.385(3) .
C13 C14 1.377(3) .
C15 C16 1.396(3) .
C15 C20 1.403(3) .
C16 C17 1.390(3) .
C17 C18 1.378(3) .
C18 C19 1.403(3) .
C19 C20 1.384(3) .
C21 C22 1.505(3) .
C23 C24 1.493(3) .
C25 C26A 1.476(4) .
C25 C26B 1.523(9) .
C27 C28 1.492(3) .
C29 C30 1.457(3) .
O12 O12 1.450(8) 2_775
O12 O13 1.350(6) 2_775
O13 O12 1.350(6) 2_775

loop_
_geom_torsion_atom_site_label_1
_geom_torsion_atom_site_label_2
_geom_torsion_atom_site_label_3
_geom_torsion_atom_site_label_4
_geom_torsion
Na1 O7 C19 C18 26.5(2)
Na1 O7 C19 C20 -155.09(15)
Na1 O7 C21 C22 -44.25(18)
Na1 O8 C22 C21 -44.22(19)
Na1 O8 C23 C24 -45.17(19)
Na1 O9 C24 C23 -42.53(18)
Na1 O9 C25 C26A 27.6(2)
Na1 O9 C25 C26B 39.1(7)
Na1 O10A C26A C25 62.0(2)
Na1 O10A C27 O10B 68.5(7)
Na1 O10A C27 C28 -66.58(17)
Na1 O10B C26B C25 27(2)
Na1 O10B C27 O10A -65.3(5)
Na1 O10B C27 C28 12.3(10)
Na1 O11 C18 C17 167.48(15)
Na1 O11 C18 C19 -13.0(2)
Na1 O11 C28 C27 -4.7(2)
O3 N5 C6 C5 14.7(3)
O3 N5 C6 C7 -165.15(18)
O4 N5 C6 C5 -165.0(2)
O4 N5 C6 C7 15.2(3)
O5 N6 C12 C11 -5.5(3)
O5 N6 C12 C13 172.4(2)
O6 N6 C12 C11 174.0(2)
O6 N6 C12 C13 -8.2(3)
O7 C19 C20 C15 -174.48(17)
O7 C21 C22 O8 57.2(2)
O8 C23 C24 O9 58.5(2)
O9 C25 C26A O10A -60.8(2)
O9 C25 C26B O10B -49(2)
O10A C27 C28 O11 49.2(2)
O10B C27 C28 O11 -6.9(8)
O11 C18 C19 O7 -8.7(2)
O11 C18 C19 C20 172.76(17)
N1 C15 C16 N3 -8.3(3)
N1 C15 C16 C17 173.03(17)
N1 C15 C20 C19 -176.13(17)
N2 C3 C4 C5 179.50(18)
N2 C3 C8 C7 179.51(17)
N3 C16 C17 C18 -176.28(17)
N4 C9 C10 C11 178.82(17)
N4 C9 C14 C13 -179.12(17)
N5 C6 C7 C8 179.00(17)
N6 C12 C13 C14 -175.35(18)
C1 N1 C15 C16 176.01(18)
C1 N1 C15 C20 -4.8(3)
C1 N2 C3 C4 -1.0(3)
C1 N2 C3 C8 179.18(18)
C2 N3 C16 C15 140.11(19)
C2 N3 C16 C17 -41.2(3)
C2 N4 C9 C10 31.9(3)
C2 N4 C9 C14 -152.36(18)
C3 N2 C1 O1 5.9(3)
C3 N2 C1 N1 -174.66(17)
C3 C4 C5 C6 0.9(3)
C4 C3 C8 C7 -0.3(3)
C4 C5 C6 N5 180.00(18)
C4 C5 C6 C7 -0.2(3)
C5 C6 C7 C8 -0.8(3)
C6 C7 C8 C3 1.0(3)
C8 C3 C4 C5 -0.7(3)
C9 N4 C2 O2 14.9(3)
C9 N4 C2 N3 -166.40(17)
C9 C10 C11 C12 -0.3(3)
C10 C9 C14 C13 -3.3(3)
C10 C11 C12 N6 175.28(17)
C10 C11 C12 C13 -2.5(3)
C11 C12 C13 C14 2.4(3)
C12 C13 C14 C9 0.5(3)
C14 C9 C10 C11 3.2(3)
C15 N1 C1 O1 -5.1(3)
C15 N1 C1 N2 175.44(17)
C15 C16 C17 C18 2.4(3)
C16 N3 C2 O2 -1.4(3)
C16 N3 C2 N4 179.87(17)
C16 C15 C20 C19 3.1(3)
C16 C17 C18 O11 -175.95(18)
C16 C17 C18 C19 4.6(3)
C17 C18 C19 O7 170.76(17)
C17 C18 C19 C20 -7.7(3)
C18 O11 C28 C27 -169.81(17)
C18 C19 C20 C15 3.9(3)
C19 O7 C21 C22 165.99(16)
C20 C15 C16 N3 172.49(16)
C20 C15 C16 C17 -6.2(3)
C21 O7 C19 C18 175.46(16)
C21 O7 C19 C20 -6.1(3)
C22 O8 C23 C24 86.6(2)
C23 O8 C22 C21 -175.29(17)
C24 O9 C25 C26A 161.3(2)
C24 O9 C25 C26B 172.7(7)
C25 O9 C24 C23 -177.88(16)
C26A O10A C27 O10B -46.6(7)
C26A O10A C27 C28 178.30(19)
C26A C25 C26B O10B 84(4)
C26B O10B C27 O10A 43.3(12)
C26B O10B C27 C28 121.0(11)
C26B C25 C26A O10A -111(3)
C27 O10A C26A C25 174.94(19)
C27 O10B C26B C25 -84(2)
C28 O11 C18 C17 -27.0(3)
C28 O11 C18 C19 152.44(17)
